data_4087995
loop_
_publ_author_name
'Arnold, Nicole'
'Mozo, Silvia'
'Paul, Ursula'
'Radius, Udo'
'Braunschweig, Holger'

_publ_section_title
;
 Aryldihydroborane Coordination to Iridium and Osmium Hydrido Complexes
;
_journal_issue 24
_journal_name_full Organometallics
_journal_page_first 5709
_journal_paper_doi 10.1021/acs.organomet.5b00788
_journal_volume 34
_journal_year 2015
_chemical_formula_moiety 'C29 H59 B O Os P2'
_chemical_formula_sum 'C29 H59 B O Os P2'
_chemical_formula_weight 686.71
_space_group_crystal_system monoclinic
_space_group_IT_number 14
_space_group_name_Hall '-P 2ybc'
_space_group_name_H-M_alt 'P 1 21/c 1'
_atom_sites_solution_hydrogens mixed
_atom_sites_solution_secondary iterative
_audit_creation_method SHELXL-2014/7
_cell_angle_alpha 90
_cell_angle_beta 97.6590(10)
_cell_angle_gamma 90
_cell_formula_units_Z 4
_cell_length_a 13.1913(5)
_cell_length_b 12.4950(4)
_cell_length_c 19.7457(7)
_cell_measurement_reflns_used 9922
_cell_measurement_temperature 100(2)
_cell_measurement_theta_max 26.69
_cell_measurement_theta_min 2.25
_cell_volume 3225.6(2)
_computing_cell_refinement 'Saint+ ver. V8.34A (Bruker AXS)'
_computing_data_collection 'APEX2 ver. 2014.9 (Bruker AXS)'
_computing_data_reduction 'Saint+ ver. V8.34A (Bruker AXS)'
_computing_molecular_graphics 'ShelXLe (Huebschle et all, 2011)'
_computing_publication_material 'SHELXL-2014/7 (Sheldrick, 2014)'
_computing_structure_refinement 'SHELXL-2014/7 (Sheldrick, 2014)'
_computing_structure_solution 'SHELXT (Sheldrick, 2012)'
_diffrn_ambient_temperature 100(2)
_diffrn_detector 'CMOS area detector (Photon 100)'
_diffrn_detector_area_resol_mean 8.333
_diffrn_measured_fraction_theta_full 0.999
_diffrn_measured_fraction_theta_max 0.997
_diffrn_measurement_device_type 'Bruker D8 Quest'
_diffrn_measurement_method '\f and \w scans'
_diffrn_radiation_type MoK\a
_diffrn_radiation_wavelength 0.71073
_diffrn_reflns_av_R_equivalents 0.0570
_diffrn_reflns_av_unetI/netI 0.0343
_diffrn_reflns_Laue_measured_fraction_full 0.999
_diffrn_reflns_Laue_measured_fraction_max 0.997
_diffrn_reflns_limit_h_max 16
_diffrn_reflns_limit_h_min -16
_diffrn_reflns_limit_k_max 15
_diffrn_reflns_limit_k_min -15
_diffrn_reflns_limit_l_max 24
_diffrn_reflns_limit_l_min -24
_diffrn_reflns_number 51406
_diffrn_reflns_point_group_measured_fraction_full 0.999
_diffrn_reflns_point_group_measured_fraction_max 0.997
_diffrn_reflns_theta_full 26.000
_diffrn_reflns_theta_max 26.789
_diffrn_reflns_theta_min 2.255
_diffrn_source 'microfocus sealed tube (Incoatec ImS)'
_exptl_absorpt_coefficient_mu 4.071
_exptl_absorpt_correction_T_max 0.7454
_exptl_absorpt_correction_T_min 0.6193
_exptl_absorpt_correction_type multi-scan
_exptl_absorpt_process_details 'SadAbs 2014/5 (Bruker AXS)'
_exptl_crystal_colour colourless
_exptl_crystal_density_diffrn 1.414
_exptl_crystal_description block
_exptl_crystal_F_000 1408
_exptl_crystal_size_max 0.146
_exptl_crystal_size_mid 0.079
_exptl_crystal_size_min 0.037
_refine_diff_density_max 1.208
_refine_diff_density_min -0.885
_refine_diff_density_rms 0.112
_refine_ls_extinction_method none
_refine_ls_goodness_of_fit_ref 1.034
_refine_ls_hydrogen_treatment mixed
_refine_ls_matrix_type full
_refine_ls_number_parameters 339
_refine_ls_number_reflns 6863
_refine_ls_number_restraints 0
_refine_ls_restrained_S_all 1.034
_refine_ls_R_factor_all 0.0395
_refine_ls_R_factor_gt 0.0236
_refine_ls_shift/su_max 0.004
_refine_ls_shift/su_mean 0.000
_refine_ls_structure_factor_coef Fsqd
_refine_ls_weighting_details 'w=1/[\s^2^(Fo^2^)+(0.0140P)^2^+2.5250P] where P=(Fo^2^+2Fc^2^)/3'
_refine_ls_weighting_scheme calc
_refine_ls_wR_factor_gt 0.0410
_refine_ls_wR_factor_ref 0.0448
_reflns_Friedel_coverage 0.000
_reflns_number_gt 5523
_reflns_number_total 6863
_reflns_threshold_expression 'I > 2\s(I)'
_cod_data_source_file om5b00788_si_004.cif
_cod_data_source_block 9
_cod_original_sg_symbol_H-M 'P 21/c'
_cod_database_code 4087995
_shelx_shelxl_version_number 2014/7
_shelx_space_group_comment
;
The symmetry employed for this shelxl refinement is uniquely defined
by the following loop, which should always be used as a source of
symmetry information in preference to the above space-group names.
They are only intended as comments.
;
_shelx_estimated_absorpt_t_min 0.588
_shelx_estimated_absorpt_t_max 0.864

loop_
_space_group_symop_operation_xyz
'x, y, z'
'-x, y+1/2, -z+1/2'
'-x, -y, -z'
'x, -y-1/2, z-1/2'

loop_
_atom_site_label
_atom_site_type_symbol
_atom_site_fract_x
_atom_site_fract_y
_atom_site_fract_z
_atom_site_U_iso_or_equiv
_atom_site_adp_type
_atom_site_occupancy
_atom_site_site_symmetry_order
_atom_site_calc_flag
_atom_site_refinement_flags_posn
_atom_site_refinement_flags_adp
Os1 Os 0.25309(2) 0.60799(2) 0.74545(2) 0.01298(4) Uani 1 1 d . .
P1 P 0.12844(6) 0.67475(6) 0.65858(3) 0.01515(16) Uani 1 1 d . .
O1 O 0.11643(16) 0.6708(2) 0.84901(10) 0.0350(6) Uani 1 1 d . .
C1 C 0.2733(2) 0.3938(2) 0.62211(13) 0.0144(6) Uani 1 1 d . .
B1 B 0.3071(3) 0.4561(3) 0.69182(16) 0.0160(7) Uani 1 1 d . .
P2 P 0.39403(5) 0.59376(6) 0.83325(3) 0.01367(16) Uani 1 1 d . .
C2 C 0.2140(2) 0.2992(2) 0.62365(13) 0.0156(6) Uani 1 1 d . .
C3 C 0.1827(2) 0.2408(2) 0.56403(14) 0.0167(6) Uani 1 1 d . .
C4 C 0.2110(2) 0.2774(2) 0.50273(14) 0.0179(6) Uani 1 1 d . .
H4 H 0.1878 0.2397 0.4618 0.021 Uiso 1 1 calc R U
C5 C 0.2720(2) 0.3672(2) 0.49946(14) 0.0163(6) Uani 1 1 d . .
C6 C 0.3057(2) 0.4236(2) 0.55958(14) 0.0158(6) Uani 1 1 d . .
C7 C 0.1831(2) 0.2597(2) 0.69044(14) 0.0217(7) Uani 1 1 d . .
H7A H 0.1796 0.1814 0.6899 0.033 Uiso 1 1 calc R U
H7B H 0.1159 0.2891 0.6963 0.033 Uiso 1 1 calc R U
H7C H 0.2338 0.2831 0.7284 0.033 Uiso 1 1 calc R U
C8 C 0.1209(2) 0.1395(2) 0.56496(16) 0.0234(7) Uani 1 1 d . .
H8A H 0.1041 0.1124 0.5182 0.035 Uiso 1 1 calc R U
H8B H 0.0575 0.1547 0.5841 0.035 Uiso 1 1 calc R U
H8C H 0.1607 0.0857 0.5931 0.035 Uiso 1 1 calc R U
C9 C 0.3026(2) 0.4005(3) 0.43141(14) 0.0238(7) Uani 1 1 d . .
H9A H 0.2828 0.4752 0.4221 0.036 Uiso 1 1 calc R U
H9B H 0.2680 0.3546 0.3952 0.036 Uiso 1 1 calc R U
H9C H 0.3768 0.3933 0.4328 0.036 Uiso 1 1 calc R U
C10 C 0.3826(2) 0.5122(2) 0.55526(14) 0.0211(7) Uani 1 1 d . .
H10A H 0.3533 0.5661 0.5222 0.032 Uiso 1 1 calc R U
H10B H 0.4448 0.4825 0.5405 0.032 Uiso 1 1 calc R U
H10C H 0.3994 0.5456 0.6003 0.032 Uiso 1 1 calc R U
C11 C 0.1698(2) 0.6478(3) 0.80947(15) 0.0236(7) Uani 1 1 d . .
C20 C 0.0099(2) 0.5967(2) 0.63327(14) 0.0193(6) Uani 1 1 d . .
H20 H -0.0376 0.6415 0.6012 0.023 Uiso 1 1 calc R U
C21 C 0.0280(2) 0.4924(3) 0.59769(16) 0.0271(8) Uani 1 1 d . .
H21A H -0.0376 0.4562 0.5844 0.041 Uiso 1 1 calc R U
H21B H 0.0728 0.4464 0.6288 0.041 Uiso 1 1 calc R U
H21C H 0.0604 0.5071 0.5568 0.041 Uiso 1 1 calc R U
C22 C 0.1792(2) 0.6949(2) 0.57608(13) 0.0190(7) Uani 1 1 d . .
H22 H 0.1969 0.6216 0.5610 0.023 Uiso 1 1 calc R U
C23 C 0.2793(2) 0.7581(3) 0.58210(15) 0.0262(7) Uani 1 1 d . .
H23A H 0.3116 0.7476 0.5407 0.039 Uiso 1 1 calc R U
H23B H 0.3254 0.7329 0.6219 0.039 Uiso 1 1 calc R U
H23C H 0.2649 0.8344 0.5875 0.039 Uiso 1 1 calc R U
C24 C 0.1040(3) 0.7396(3) 0.51742(15) 0.0293(8) Uani 1 1 d . .
H24A H 0.1335 0.7335 0.4746 0.044 Uiso 1 1 calc R U
H24B H 0.0902 0.8150 0.5263 0.044 Uiso 1 1 calc R U
H24C H 0.0400 0.6990 0.5137 0.044 Uiso 1 1 calc R U
C25 C 0.0764(2) 0.8048(2) 0.68592(15) 0.0219(7) Uani 1 1 d . .
H25 H 0.0658 0.7941 0.7347 0.026 Uiso 1 1 calc R U
C26 C 0.1532(3) 0.8951(3) 0.68690(17) 0.0332(8) Uani 1 1 d . .
H26A H 0.1295 0.9565 0.7114 0.050 Uiso 1 1 calc R U
H26B H 0.1600 0.9162 0.6399 0.050 Uiso 1 1 calc R U
H26C H 0.2197 0.8712 0.7100 0.050 Uiso 1 1 calc R U
C27 C -0.0275(3) 0.8414(3) 0.64899(17) 0.0369(9) Uani 1 1 d . .
H27A H -0.0482 0.9076 0.6699 0.055 Uiso 1 1 calc R U
H27B H -0.0787 0.7856 0.6528 0.055 Uiso 1 1 calc R U
H27C H -0.0219 0.8543 0.6007 0.055 Uiso 1 1 calc R U
C28 C 0.4065(2) 0.7171(2) 0.88740(14) 0.0190(7) Uani 1 1 d . .
H28 H 0.3365 0.7312 0.8995 0.023 Uiso 1 1 calc R U
C29 C 0.4350(3) 0.8175(3) 0.84934(16) 0.0314(8) Uani 1 1 d . .
H29A H 0.4184 0.8814 0.8744 0.047 Uiso 1 1 calc R U
H29B H 0.3963 0.8185 0.8034 0.047 Uiso 1 1 calc R U
H29C H 0.5084 0.8166 0.8459 0.047 Uiso 1 1 calc R U
C30 C 0.4765(2) 0.7097(3) 0.95578(14) 0.0248(7) Uani 1 1 d . .
H30A H 0.4733 0.7770 0.9809 0.037 Uiso 1 1 calc R U
H30B H 0.5470 0.6968 0.9473 0.037 Uiso 1 1 calc R U
H30C H 0.4538 0.6507 0.9828 0.037 Uiso 1 1 calc R U
C31 C 0.5180(2) 0.5675(3) 0.80084(14) 0.0201(7) Uani 1 1 d . .
H31 H 0.5090 0.4968 0.7771 0.024 Uiso 1 1 calc R U
C32 C 0.6112(2) 0.5540(3) 0.85443(16) 0.0304(8) Uani 1 1 d . .
H32A H 0.6678 0.5242 0.8330 0.046 Uiso 1 1 calc R U
H32B H 0.5946 0.5054 0.8903 0.046 Uiso 1 1 calc R U
H32C H 0.6313 0.6238 0.8745 0.046 Uiso 1 1 calc R U
C33 C 0.5412(2) 0.6469(3) 0.74575(16) 0.0291(8) Uani 1 1 d . .
H33A H 0.5926 0.6162 0.7199 0.044 Uiso 1 1 calc R U
H33B H 0.5674 0.7137 0.7674 0.044 Uiso 1 1 calc R U
H33C H 0.4784 0.6617 0.7147 0.044 Uiso 1 1 calc R U
C34 C 0.3899(2) 0.4873(2) 0.89885(14) 0.0191(7) Uani 1 1 d . .
H34 H 0.4510 0.4969 0.9342 0.023 Uiso 1 1 calc R U
C35 C 0.2941(2) 0.4988(3) 0.93467(15) 0.0282(8) Uani 1 1 d . .
H35A H 0.2970 0.4467 0.9720 0.042 Uiso 1 1 calc R U
H35B H 0.2330 0.4856 0.9017 0.042 Uiso 1 1 calc R U
H35C H 0.2912 0.5713 0.9531 0.042 Uiso 1 1 calc R U
C36 C 0.3944(3) 0.3746(2) 0.87003(16) 0.0294(8) Uani 1 1 d . .
H36A H 0.3926 0.3223 0.9068 0.044 Uiso 1 1 calc R U
H36B H 0.4578 0.3658 0.8499 0.044 Uiso 1 1 calc R U
H36C H 0.3356 0.3631 0.8348 0.044 Uiso 1 1 calc R U
C37 C -0.0423(2) 0.5733(3) 0.69617(16) 0.0321(8) Uani 1 1 d . .
H00A H -0.1080 0.5380 0.6821 0.048 Uiso 1 1 calc R U
H00B H -0.0537 0.6405 0.7195 0.048 Uiso 1 1 calc R U
H00C H 0.0015 0.5263 0.7273 0.048 Uiso 1 1 calc R U
H50 H 0.285(2) 0.703(2) 0.7430(13) 0.025(8) Uiso 1 1 d . .
H51 H 0.374(2) 0.417(2) 0.7226(14) 0.020(8) Uiso 1 1 d . .
H52 H 0.235(2) 0.471(3) 0.7296(16) 0.042(10) Uiso 1 1 d . .
H53 H 0.326(2) 0.556(2) 0.6826(14) 0.026(8) Uiso 1 1 d . .

loop_
_atom_site_aniso_label
_atom_site_aniso_U_11
_atom_site_aniso_U_22
_atom_site_aniso_U_33
_atom_site_aniso_U_23
_atom_site_aniso_U_13
_atom_site_aniso_U_12
Os1 0.01235(6) 0.01604(6) 0.01022(6) -0.00062(5) 0.00031(4) 0.00080(6)
P1 0.0158(4) 0.0184(4) 0.0108(3) -0.0001(3) 0.0004(3) 0.0028(3)
O1 0.0240(12) 0.0654(18) 0.0169(11) -0.0097(12) 0.0075(10) 0.0140(12)
C1 0.0120(13) 0.0160(15) 0.0150(13) 0.0020(13) 0.0002(11) 0.0048(13)
B1 0.0156(17) 0.0137(18) 0.0188(17) 0.0021(14) 0.0031(14) 0.0015(14)
P2 0.0129(4) 0.0159(4) 0.0116(3) 0.0000(3) -0.0003(3) -0.0010(3)
C2 0.0136(14) 0.0185(16) 0.0149(14) 0.0040(12) 0.0022(11) 0.0056(12)
C3 0.0126(15) 0.0161(16) 0.0207(15) 0.0011(12) -0.0005(12) 0.0033(12)
C4 0.0172(15) 0.0191(16) 0.0158(15) -0.0041(12) -0.0038(12) 0.0037(13)
C5 0.0166(15) 0.0178(17) 0.0145(14) 0.0022(11) 0.0018(12) 0.0062(12)
C6 0.0154(15) 0.0149(16) 0.0174(14) 0.0019(12) 0.0031(12) 0.0029(12)
C7 0.0265(18) 0.0191(17) 0.0203(15) 0.0033(13) 0.0060(13) -0.0036(14)
C8 0.0227(17) 0.0211(18) 0.0249(16) 0.0017(13) -0.0031(13) -0.0013(13)
C9 0.0300(18) 0.0252(18) 0.0174(15) -0.0026(14) 0.0072(13) 0.0003(15)
C10 0.0242(17) 0.0230(17) 0.0184(15) -0.0027(13) 0.0114(13) -0.0048(14)
C11 0.0189(16) 0.0323(19) 0.0161(15) 0.0030(13) -0.0102(13) 0.0011(14)
C20 0.0165(15) 0.0258(18) 0.0152(14) 0.0022(13) 0.0005(11) 0.0028(14)
C21 0.0216(18) 0.0267(19) 0.0328(18) -0.0040(15) 0.0027(14) -0.0025(14)
C22 0.0227(16) 0.0203(17) 0.0141(14) 0.0024(12) 0.0027(12) 0.0034(13)
C23 0.0306(19) 0.0262(19) 0.0235(17) 0.0057(14) 0.0102(14) -0.0003(15)
C24 0.038(2) 0.032(2) 0.0172(16) 0.0069(14) 0.0012(14) 0.0041(16)
C25 0.0229(17) 0.0230(18) 0.0190(15) -0.0042(13) -0.0005(13) 0.0091(14)
C26 0.039(2) 0.0202(18) 0.042(2) 0.0004(16) 0.0124(16) 0.0078(17)
C27 0.038(2) 0.037(2) 0.0316(19) -0.0113(17) -0.0080(16) 0.0190(18)
C28 0.0181(16) 0.0190(17) 0.0198(15) -0.0034(13) 0.0023(12) -0.0006(13)
C29 0.044(2) 0.0204(18) 0.0282(18) -0.0022(15) -0.0023(16) -0.0101(16)
C30 0.0244(17) 0.0265(19) 0.0219(16) -0.0058(14) -0.0030(13) -0.0021(14)
C31 0.0158(16) 0.0225(17) 0.0217(16) -0.0041(13) 0.0012(12) 0.0004(13)
C32 0.0151(17) 0.042(2) 0.0332(19) -0.0042(16) -0.0007(14) 0.0052(15)
C33 0.0178(16) 0.044(2) 0.0278(17) 0.0034(15) 0.0093(14) -0.0059(15)
C34 0.0246(17) 0.0185(17) 0.0125(14) 0.0031(12) -0.0039(12) -0.0048(13)
C35 0.034(2) 0.031(2) 0.0190(16) 0.0049(14) 0.0049(14) -0.0106(16)
C36 0.045(2) 0.0195(19) 0.0212(16) 0.0049(14) -0.0043(15) -0.0046(15)
C37 0.0216(18) 0.052(2) 0.0235(17) 0.0006(16) 0.0044(14) -0.0079(16)

loop_
_atom_type_symbol
_atom_type_description
_atom_type_scat_dispersion_real
_atom_type_scat_dispersion_imag
_atom_type_scat_source
C C 0.0033 0.0016 'International Tables Vol C Tables 4.2.6.8 and 6.1.1.4'
H H 0.0000 0.0000 'International Tables Vol C Tables 4.2.6.8 and 6.1.1.4'
B B 0.0013 0.0007 'International Tables Vol C Tables 4.2.6.8 and 6.1.1.4'
O O 0.0106 0.0060 'International Tables Vol C Tables 4.2.6.8 and 6.1.1.4'
P P 0.1023 0.0942 'International Tables Vol C Tables 4.2.6.8 and 6.1.1.4'
Os Os -1.2165 7.6030 'International Tables Vol C Tables 4.2.6.8 and 6.1.1.4'

loop_
_geom_angle_atom_site_label_1
_geom_angle_atom_site_label_2
_geom_angle_atom_site_label_3
_geom_angle
C11 Os1 B1 140.78(13)
C11 Os1 P1 88.98(9)
B1 Os1 P1 100.53(8)
C11 Os1 P2 89.97(9)
B1 Os1 P2 90.79(9)
P1 Os1 P2 163.25(3)
C11 Os1 H50 90.1(12)
B1 Os1 H50 128.9(13)
P1 Os1 H50 80.8(12)
P2 Os1 H50 82.5(12)
C11 Os1 H52 107.8(10)
B1 Os1 H52 33.4(10)
P1 Os1 H52 98.6(11)
P2 Os1 H52 97.6(10)
H50 Os1 H52 162.2(16)
C11 Os1 H53 173.6(10)
B1 Os1 H53 33.2(10)
P1 Os1 H53 90.6(9)
P2 Os1 H53 92.2(9)
H50 Os1 H53 96.2(16)
H52 Os1 H53 65.9(14)
C20 P1 C22 102.98(13)
C20 P1 C25 101.88(13)
C22 P1 C25 108.90(14)
C20 P1 Os1 119.35(10)
C22 P1 Os1 112.73(10)
C25 P1 Os1 110.08(9)
C6 C1 C2 118.1(3)
C6 C1 B1 123.1(3)
C2 C1 B1 118.7(2)
C1 B1 Os1 136.3(2)
C1 B1 H51 111.3(14)
Os1 B1 H51 112.4(14)
C1 B1 H52 115.2(15)
Os1 B1 H52 47.8(15)
H51 B1 H52 110(2)
C1 B1 H53 112.8(13)
Os1 B1 H53 49.7(12)
H51 B1 H53 110.6(19)
H52 B1 H53 96.3(19)
C31 P2 C34 102.80(14)
C31 P2 C28 109.08(14)
C34 P2 C28 101.51(13)
C31 P2 Os1 113.59(9)
C34 P2 Os1 117.95(10)
C28 P2 Os1 110.89(10)
C3 C2 C1 121.1(2)
C3 C2 C7 118.7(3)
C1 C2 C7 120.2(2)
C4 C3 C2 118.5(3)
C4 C3 C8 119.7(3)
C2 C3 C8 121.8(3)
C5 C4 C3 122.1(3)
C5 C4 H4 119.0
C3 C4 H4 119.0
C4 C5 C6 119.2(3)
C4 C5 C9 119.3(3)
C6 C5 C9 121.5(3)
C5 C6 C1 120.7(3)
C5 C6 C10 117.4(2)
C1 C6 C10 121.8(3)
C2 C7 H7A 109.5
C2 C7 H7B 109.5
H7A C7 H7B 109.5
C2 C7 H7C 109.5
H7A C7 H7C 109.5
H7B C7 H7C 109.5
C3 C8 H8A 109.5
C3 C8 H8B 109.5
H8A C8 H8B 109.5
C3 C8 H8C 109.5
H8A C8 H8C 109.5
H8B C8 H8C 109.5
C5 C9 H9A 109.5
C5 C9 H9B 109.5
H9A C9 H9B 109.5
C5 C9 H9C 109.5
H9A C9 H9C 109.5
H9B C9 H9C 109.5
C6 C10 H10A 109.5
C6 C10 H10B 109.5
H10A C10 H10B 109.5
C6 C10 H10C 109.5
H10A C10 H10C 109.5
H10B C10 H10C 109.5
O1 C11 Os1 178.5(3)
C21 C20 C37 109.2(3)
C21 C20 P1 113.5(2)
C37 C20 P1 109.7(2)
C21 C20 H20 108.1
C37 C20 H20 108.1
P1 C20 H20 108.1
C20 C21 H21A 109.5
C20 C21 H21B 109.5
H21A C21 H21B 109.5
C20 C21 H21C 109.5
H21A C21 H21C 109.5
H21B C21 H21C 109.5
C24 C22 C23 109.7(3)
C24 C22 P1 116.1(2)
C23 C22 P1 114.2(2)
C24 C22 H22 105.2
C23 C22 H22 105.2
P1 C22 H22 105.2
C22 C23 H23A 109.5
C22 C23 H23B 109.5
H23A C23 H23B 109.5
C22 C23 H23C 109.5
H23A C23 H23C 109.5
H23B C23 H23C 109.5
C22 C24 H24A 109.5
C22 C24 H24B 109.5
H24A C24 H24B 109.5
C22 C24 H24C 109.5
H24A C24 H24C 109.5
H24B C24 H24C 109.5
C26 C25 C27 109.7(3)
C26 C25 P1 112.4(2)
C27 C25 P1 117.4(2)
C26 C25 H25 105.4
C27 C25 H25 105.4
P1 C25 H25 105.4
C25 C26 H26A 109.5
C25 C26 H26B 109.5
H26A C26 H26B 109.5
C25 C26 H26C 109.5
H26A C26 H26C 109.5
H26B C26 H26C 109.5
C25 C27 H27A 109.5
C25 C27 H27B 109.5
H27A C27 H27B 109.5
C25 C27 H27C 109.5
H27A C27 H27C 109.5
H27B C27 H27C 109.5
C30 C28 C29 108.8(2)
C30 C28 P2 116.8(2)
C29 C28 P2 113.7(2)
C30 C28 H28 105.5
C29 C28 H28 105.5
P2 C28 H28 105.5
C28 C29 H29A 109.5
C28 C29 H29B 109.5
H29A C29 H29B 109.5
C28 C29 H29C 109.5
H29A C29 H29C 109.5
H29B C29 H29C 109.5
C28 C30 H30A 109.5
C28 C30 H30B 109.5
H30A C30 H30B 109.5
C28 C30 H30C 109.5
H30A C30 H30C 109.5
H30B C30 H30C 109.5
C32 C31 C33 110.2(3)
C32 C31 P2 116.5(2)
C33 C31 P2 113.4(2)
C32 C31 H31 105.2
C33 C31 H31 105.2
P2 C31 H31 105.2
C31 C32 H32A 109.5
C31 C32 H32B 109.5
H32A C32 H32B 109.5
C31 C32 H32C 109.5
H32A C32 H32C 109.5
H32B C32 H32C 109.5
C31 C33 H33A 109.5
C31 C33 H33B 109.5
H33A C33 H33B 109.5
C31 C33 H33C 109.5
H33A C33 H33C 109.5
H33B C33 H33C 109.5
C36 C34 C35 109.5(3)
C36 C34 P2 113.2(2)
C35 C34 P2 110.8(2)
C36 C34 H34 107.7
C35 C34 H34 107.7
P2 C34 H34 107.7
C34 C35 H35A 109.5
C34 C35 H35B 109.5
H35A C35 H35B 109.5
C34 C35 H35C 109.5
H35A C35 H35C 109.5
H35B C35 H35C 109.5
C34 C36 H36A 109.5
C34 C36 H36B 109.5
H36A C36 H36B 109.5
C34 C36 H36C 109.5
H36A C36 H36C 109.5
H36B C36 H36C 109.5
C20 C37 H00A 109.5
C20 C37 H00B 109.5
H00A C37 H00B 109.5
C20 C37 H00C 109.5
H00A C37 H00C 109.5
H00B C37 H00C 109.5

loop_
_geom_bond_atom_site_label_1
_geom_bond_atom_site_label_2
_geom_bond_distance
Os1 C11 1.850(3)
Os1 B1 2.331(3)
Os1 P1 2.3643(7)
Os1 P2 2.3737(7)
Os1 H50 1.26(3)
Os1 H52 1.75(3)
Os1 H53 1.79(3)
P1 C20 1.854(3)
P1 C22 1.859(3)
P1 C25 1.871(3)
O1 C11 1.155(3)
C1 C6 1.409(4)
C1 C2 1.420(4)
C1 B1 1.592(4)
B1 H51 1.12(3)
B1 H52 1.30(3)
B1 H53 1.29(3)
P2 C31 1.863(3)
P2 C34 1.863(3)
P2 C28 1.871(3)
C2 C3 1.399(4)
C2 C7 1.514(4)
C3 C4 1.390(4)
C3 C8 1.507(4)
C4 C5 1.386(4)
C4 H4 0.9500
C5 C6 1.401(4)
C5 C9 1.512(4)
C6 C10 1.512(4)
C7 H7A 0.9800
C7 H7B 0.9800
C7 H7C 0.9800
C8 H8A 0.9800
C8 H8B 0.9800
C8 H8C 0.9800
C9 H9A 0.9800
C9 H9B 0.9800
C9 H9C 0.9800
C10 H10A 0.9800
C10 H10B 0.9800
C10 H10C 0.9800
C20 C21 1.515(4)
C20 C37 1.526(4)
C20 H20 1.0000
C21 H21A 0.9800
C21 H21B 0.9800
C21 H21C 0.9800
C22 C24 1.527(4)
C22 C23 1.529(4)
C22 H22 1.0000
C23 H23A 0.9800
C23 H23B 0.9800
C23 H23C 0.9800
C24 H24A 0.9800
C24 H24B 0.9800
C24 H24C 0.9800
C25 C26 1.515(4)
C25 C27 1.534(4)
C25 H25 1.0000
C26 H26A 0.9800
C26 H26B 0.9800
C26 H26C 0.9800
C27 H27A 0.9800
C27 H27B 0.9800
C27 H27C 0.9800
C28 C30 1.533(4)
C28 C29 1.534(4)
C28 H28 1.0000
C29 H29A 0.9800
C29 H29B 0.9800
C29 H29C 0.9800
C30 H30A 0.9800
C30 H30B 0.9800
C30 H30C 0.9800
C31 C32 1.521(4)
C31 C33 1.533(4)
C31 H31 1.0000
C32 H32A 0.9800
C32 H32B 0.9800
C32 H32C 0.9800
C33 H33A 0.9800
C33 H33B 0.9800
C33 H33C 0.9800
C34 C36 1.523(4)
C34 C35 1.535(4)
C34 H34 1.0000
C35 H35A 0.9800
C35 H35B 0.9800
C35 H35C 0.9800
C36 H36A 0.9800
C36 H36B 0.9800
C36 H36C 0.9800
C37 H00A 0.9800
C37 H00B 0.9800
C37 H00C 0.9800

loop_
_geom_torsion_atom_site_label_1
_geom_torsion_atom_site_label_2
_geom_torsion_atom_site_label_3
_geom_torsion_atom_site_label_4
_geom_torsion
C6 C1 B1 Os1 83.6(4)
C2 C1 B1 Os1 -101.3(3)
C6 C1 C2 C3 -4.2(4)
B1 C1 C2 C3 -179.6(3)
C6 C1 C2 C7 176.1(3)
B1 C1 C2 C7 0.7(4)
C1 C2 C3 C4 0.1(4)
C7 C2 C3 C4 179.8(3)
C1 C2 C3 C8 179.3(3)
C7 C2 C3 C8 -1.0(4)
C2 C3 C4 C5 2.4(4)
C8 C3 C4 C5 -176.9(3)
C3 C4 C5 C6 -0.5(4)
C3 C4 C5 C9 178.1(3)
C4 C5 C6 C1 -3.8(4)
C9 C5 C6 C1 177.6(3)
C4 C5 C6 C10 172.5(3)
C9 C5 C6 C10 -6.1(4)
C2 C1 C6 C5 6.1(4)
B1 C1 C6 C5 -178.8(3)
C2 C1 C6 C10 -170.0(3)
B1 C1 C6 C10 5.2(4)
C22 P1 C20 C21 57.8(2)
C25 P1 C20 C21 170.6(2)
Os1 P1 C20 C21 -68.0(2)
C22 P1 C20 C37 -179.8(2)
C25 P1 C20 C37 -67.0(2)
Os1 P1 C20 C37 54.4(2)
C20 P1 C22 C24 51.0(3)
C25 P1 C22 C24 -56.6(3)
Os1 P1 C22 C24 -179.1(2)
C20 P1 C22 C23 -179.8(2)
C25 P1 C22 C23 72.6(2)
Os1 P1 C22 C23 -49.9(2)
C20 P1 C25 C26 -160.9(2)
C22 P1 C25 C26 -52.6(3)
Os1 P1 C25 C26 71.5(2)
C20 P1 C25 C27 -32.3(3)
C22 P1 C25 C27 76.1(3)
Os1 P1 C25 C27 -159.9(2)
C31 P2 C28 C30 -68.6(2)
C34 P2 C28 C30 39.5(2)
Os1 P2 C28 C30 165.59(19)
C31 P2 C28 C29 59.5(3)
C34 P2 C28 C29 167.5(2)
Os1 P2 C28 C29 -66.3(2)
C34 P2 C31 C32 -49.6(3)
C28 P2 C31 C32 57.6(3)
Os1 P2 C31 C32 -178.2(2)
C34 P2 C31 C33 -179.1(2)
C28 P2 C31 C33 -72.0(2)
Os1 P2 C31 C33 52.3(2)
C31 P2 C34 C36 -59.3(2)
C28 P2 C34 C36 -172.1(2)
Os1 P2 C34 C36 66.6(2)
C31 P2 C34 C35 177.2(2)
C28 P2 C34 C35 64.4(2)
Os1 P2 C34 C35 -57.0(2)
